data_2022485
loop_
_publ_author_name
'Li, Shao-Dong'
'Su, Feng'
'Zhou, Cheng-Yong'
'Hu, Qi-Long'
'Li, Ya-Qi'
'Wang, Zhi-Jun'

_publ_section_title
;
 Syntheses, structures and magnetic properties of two Co^II^/Ni^II^
 isostructural coordination polymers based on an asymmetric semirigid
 tricarboxylate ligand
;
_journal_coeditor_code EF3025
_journal_issue 1
_journal_name_full 'Acta Crystallographica Section C'
_journal_page_first
;
;
_journal_paper_doi 10.1107/S2053229621012973
_journal_volume 78
_journal_year 2022
_chemical_formula_iupac '[Co (C15 H8 O7) (C12 H8 N2) (H2 O)]'
_chemical_formula_moiety 'C27 H18 Co N2 O8'
_chemical_formula_sum 'C27 H18 Co N2 O8'
_chemical_formula_weight 557.36
_chemical_name_systematic
Poly[aqua[\m~3~-2-(4-carboxyphenoxy)terephthalato-\k^3^<i>O</i>^1^:<i>O</i>^4^:<i>O</i>^4'^](1,10-phenanthroline-\k^2^<i>N</i>,<i>N</i>')cobalt(II)]
_space_group_crystal_system monoclinic
_space_group_IT_number 14
_space_group_name_Hall '-P 2ybc'
_space_group_name_H-M_alt 'P 1 21/c 1'
_atom_sites_solution_hydrogens mixed
_audit_creation_method SHELXL-2014/7
_cell_angle_alpha 90
_cell_angle_beta 113.609(2)
_cell_angle_gamma 90
_cell_formula_units_Z 4
_cell_length_a 11.6652(7)
_cell_length_b 20.9692(15)
_cell_length_c 11.0438(8)
_cell_measurement_reflns_used 7425
_cell_measurement_temperature 296(2)
_cell_measurement_theta_max 25.57
_cell_measurement_theta_min 2.72
_cell_volume 2475.3(3)
_computing_cell_refinement
;
SAINT (Bruker, 2012)
;
_computing_data_collection
;
APEX2 (Bruker, 2012)
;
_computing_data_reduction
;
SAINT (Bruker, 2012)
;
_computing_molecular_graphics
;
SHELXTL (Sheldrick, 2008) and DIAMOND (Brandenburg, 2005)
;
_computing_publication_material
;
pubCIF (Westrip, 2010) and PLATON (Spek, 2020)
;
_computing_structure_refinement
;
SHELXL2014 (Sheldrick, 2015)
;
_computing_structure_solution
;
SHELXS2014 (Sheldrick 2008)
;
_diffrn_ambient_temperature 296(2)
_diffrn_measured_fraction_theta_full 0.999
_diffrn_measured_fraction_theta_max 0.997
_diffrn_measurement_device_type 'Bruker APEXII CCD'
_diffrn_measurement_method '\f and \w scans'
_diffrn_radiation_type MoK\a
_diffrn_radiation_wavelength 0.71073
_diffrn_reflns_av_R_equivalents 0.1203
_diffrn_reflns_av_unetI/netI 0.1427
_diffrn_reflns_limit_h_max 14
_diffrn_reflns_limit_h_min -14
_diffrn_reflns_limit_k_max 26
_diffrn_reflns_limit_k_min -26
_diffrn_reflns_limit_l_max 14
_diffrn_reflns_limit_l_min -14
_diffrn_reflns_number 31107
_diffrn_reflns_theta_full 25.242
_diffrn_reflns_theta_max 27.163
_diffrn_reflns_theta_min 2.721
_diffrn_source 'sealed tube'
_exptl_absorpt_coefficient_mu 0.748
_exptl_absorpt_correction_T_max 0.7455
_exptl_absorpt_correction_T_min 0.6836
_exptl_absorpt_correction_type multi-scan
_exptl_absorpt_process_details
;
(<i>SADABS</i>; Bruker, 2012)
;
_exptl_crystal_colour purple
_exptl_crystal_density_diffrn 1.496
_exptl_crystal_description block
_exptl_crystal_F_000 1140
_exptl_crystal_size_max 0.150
_exptl_crystal_size_mid 0.150
_exptl_crystal_size_min 0.120
_refine_diff_density_max 0.985
_refine_diff_density_min -0.464
_refine_ls_extinction_method none
_refine_ls_goodness_of_fit_ref 1.020
_refine_ls_hydrogen_treatment constr
_refine_ls_matrix_type full
_refine_ls_number_parameters 343
_refine_ls_number_reflns 5470
_refine_ls_number_restraints 0
_refine_ls_restrained_S_all 1.020
_refine_ls_R_factor_all 0.1700
_refine_ls_R_factor_gt 0.0723
_refine_ls_shift/su_max 0.001
_refine_ls_shift/su_mean 0.000
_refine_ls_structure_factor_coef Fsqd
_refine_ls_weighting_details 'w=1/[\s^2^(Fo^2^)+(0.0800P)^2^+2.0000P] where P=(Fo^2^+2Fc^2^)/3'
_refine_ls_weighting_scheme calc
_refine_ls_wR_factor_gt 0.1447
_refine_ls_wR_factor_ref 0.1799
_reflns_number_gt 2958
_reflns_number_total 5470
_reflns_threshold_expression 'I > 2\s(I)'
_cod_data_source_file ef3025sup1.cif
_cod_data_source_block I
_cod_original_sg_symbol_H-M 'P 21/c'
_cod_database_code 2022485
_shelx_space_group_comment
;
The symmetry employed for this shelxl refinement is uniquely defined
by the following loop, which should always be used as a source of
symmetry information in preference to the above space-group names.
They are only intended as comments.
;
_shelx_estimated_absorpt_t_min 0.896
_shelx_estimated_absorpt_t_max 0.916

loop_
_space_group_symop_operation_xyz
'x, y, z'
'-x, y+1/2, -z+1/2'
'-x, -y, -z'
'x, -y-1/2, z-1/2'

loop_
_atom_site_type_symbol
_atom_site_label
_atom_site_fract_x
_atom_site_fract_y
_atom_site_fract_z
_atom_site_U_iso_or_equiv
_atom_site_adp_type
_atom_site_calc_flag
_atom_site_occupancy
_atom_site_disorder_assembly
_atom_site_disorder_group
Co Co1 0.58474(5) -0.04305(3) 0.87391(6) 0.0225(2) Uani d 1 . .
O O1 0.6332(3) 0.04886(14) 0.9584(3) 0.0285(8) Uani d 1 . .
O O2 0.4570(3) 0.07970(14) 0.9763(3) 0.0283(8) Uani d 1 . .
O O3 0.6761(3) 0.37019(15) 0.7748(4) 0.0433(10) Uani d 1 . .
O O4 0.4735(3) 0.37383(14) 0.7350(3) 0.0327(8) Uani d 1 . .
O O5 -0.0999(4) 0.3229(2) 0.8167(6) 0.0809(16) Uani d 1 . .
H H5A -0.1691 0.3298 0.8166 0.121 Uiso d 1 . .
O O6 -0.0355(5) 0.3738(4) 1.0053(8) 0.159(3) Uani d 1 . .
O O7 0.4808(3) 0.31854(14) 0.9703(3) 0.0308(8) Uani d 1 . .
O O8 0.3967(3) -0.00741(15) 0.7687(3) 0.0341(8) Uani d 1 . .
H H8A 0.3953 0.0134 0.8310 0.051 Uiso d 1 . .
H H8B 0.3472 -0.0373 0.7466 0.051 Uiso d 1 . .
N N1 0.7697(3) -0.07968(19) 0.9653(4) 0.0335(10) Uani d 1 . .
N N2 0.6651(4) -0.01056(19) 0.7450(4) 0.0308(10) Uani d 1 . .
C C1 0.5548(4) 0.0901(2) 0.9568(4) 0.0244(11) Uani d 1 . .
C C2 0.5714(4) 0.1575(2) 0.9201(4) 0.0202(10) Uani d 1 . .
C C3 0.5143(4) 0.2069(2) 0.9576(4) 0.0235(11) Uani d 1 . .
H H3 0.4700 0.1988 1.0097 0.028 Uiso calc 1 . .
C C4 0.5231(4) 0.2683(2) 0.9177(5) 0.0238(11) Uani d 1 . .
C C5 0.6387(4) 0.1708(2) 0.8436(5) 0.0272(11) Uani d 1 . .
H H5 0.6801 0.1381 0.8208 0.033 Uiso calc 1 . .
C C6 0.6440(4) 0.2322(2) 0.8015(5) 0.0260(11) Uani d 1 . .
H H6 0.6883 0.2406 0.7496 0.031 Uiso calc 1 . .
C C7 0.5839(4) 0.2817(2) 0.8359(5) 0.0234(11) Uani d 1 . .
C C8 0.5794(4) 0.3472(2) 0.7789(5) 0.0262(11) Uani d 1 . .
C C9 0.3566(4) 0.3200(2) 0.9518(5) 0.0317(12) Uani d 1 . .
C C10 0.2614(5) 0.2978(3) 0.8402(6) 0.0454(15) Uani d 1 . .
H H10 0.2771 0.2787 0.7725 0.054 Uiso calc 1 . .
C C11 0.1387(5) 0.3052(3) 0.8320(7) 0.0550(17) Uani d 1 . .
H H11 0.0717 0.2905 0.7579 0.066 Uiso calc 1 . .
C C12 0.1166(6) 0.3340(3) 0.9321(7) 0.0583(18) Uani d 1 . .
C C13 0.3331(6) 0.3483(3) 1.0517(7) 0.0639(19) Uani d 1 . .
H H13 0.3993 0.3628 1.1269 0.077 Uiso calc 1 . .
C C14 0.2125(7) 0.3552(4) 1.0410(8) 0.085(2) Uani d 1 . .
H H14 0.1969 0.3744 1.1087 0.102 Uiso calc 1 . .
C C15 -0.0159(8) 0.3447(4) 0.9226(9) 0.082(2) Uani d 1 . .
C C16 0.8179(5) -0.1160(3) 1.0714(6) 0.0517(16) Uani d 1 . .
H H16 0.7671 -0.1276 1.1147 0.062 Uiso calc 1 . .
C C17 0.9412(6) -0.1379(3) 1.1219(8) 0.079(2) Uani d 1 . .
H H17 0.9722 -0.1630 1.1976 0.094 Uiso calc 1 . .
C C18 1.0151(6) -0.1214(4) 1.0572(9) 0.081(3) Uani d 1 . .
H H18 1.0972 -0.1359 1.0884 0.097 Uiso calc 1 . .
C C19 0.9678(5) -0.0826(3) 0.9434(7) 0.0540(17) Uani d 1 . .
C C20 0.8437(4) -0.0637(2) 0.9009(6) 0.0348(13) Uani d 1 . .
C C21 0.7881(5) -0.0261(2) 0.7845(5) 0.0361(13) Uani d 1 . .
C C22 0.8600(6) -0.0062(3) 0.7166(7) 0.0603(19) Uani d 1 . .
C C23 0.9875(7) -0.0248(4) 0.7637(9) 0.081(3) Uani d 1 . .
H H23 1.0355 -0.0116 0.7183 0.097 Uiso calc 1 . .
C C24 1.0401(6) -0.0609(4) 0.8720(10) 0.082(3) Uani d 1 . .
H H24 1.1241 -0.0721 0.9014 0.099 Uiso calc 1 . .
C C25 0.8005(9) 0.0319(4) 0.6050(9) 0.082(3) Uani d 1 . .
H H25 0.8445 0.0462 0.5562 0.098 Uiso calc 1 . .
C C26 0.6786(8) 0.0480(3) 0.5680(7) 0.073(2) Uani d 1 . .
H H26 0.6389 0.0738 0.4945 0.088 Uiso calc 1 . .
C C27 0.6137(6) 0.0258(3) 0.6402(6) 0.0468(15) Uani d 1 . .
H H27 0.5300 0.0372 0.6135 0.056 Uiso calc 1 . .

loop_
_atom_site_aniso_label
_atom_site_aniso_U_11
_atom_site_aniso_U_22
_atom_site_aniso_U_33
_atom_site_aniso_U_12
_atom_site_aniso_U_13
_atom_site_aniso_U_23
Co1 0.0221(3) 0.0168(3) 0.0305(4) -0.0015(3) 0.0125(3) -0.0023(3)
O1 0.0278(17) 0.0160(17) 0.040(2) 0.0014(14) 0.0123(16) -0.0009(15)
O2 0.0341(18) 0.0167(17) 0.041(2) -0.0038(14) 0.0217(16) 0.0013(15)
O3 0.0249(18) 0.030(2) 0.081(3) 0.0031(15) 0.0275(19) 0.0215(19)
O4 0.0262(18) 0.0272(19) 0.045(2) 0.0074(15) 0.0151(16) 0.0162(17)
O5 0.042(3) 0.079(4) 0.116(5) 0.002(2) 0.025(3) 0.027(3)
O6 0.075(4) 0.259(9) 0.162(7) 0.035(5) 0.068(4) -0.066(6)
O7 0.0319(18) 0.0205(17) 0.048(2) 0.0038(14) 0.0240(17) 0.0005(16)
O8 0.0323(18) 0.0279(19) 0.037(2) -0.0016(15) 0.0081(16) -0.0111(16)
N1 0.029(2) 0.026(2) 0.043(3) -0.0015(19) 0.012(2) -0.001(2)
N2 0.037(2) 0.026(2) 0.034(3) -0.0073(19) 0.019(2) -0.005(2)
C1 0.031(3) 0.019(3) 0.024(3) -0.005(2) 0.011(2) -0.001(2)
C2 0.019(2) 0.016(2) 0.024(3) -0.0003(19) 0.007(2) 0.001(2)
C3 0.027(2) 0.021(3) 0.029(3) -0.002(2) 0.017(2) 0.000(2)
C4 0.022(2) 0.017(2) 0.034(3) 0.005(2) 0.013(2) 0.001(2)
C5 0.022(2) 0.022(3) 0.041(3) 0.006(2) 0.017(2) 0.002(2)
C6 0.023(2) 0.027(3) 0.032(3) 0.000(2) 0.015(2) 0.005(2)
C7 0.020(2) 0.020(2) 0.031(3) 0.0014(19) 0.011(2) 0.006(2)
C8 0.027(3) 0.021(3) 0.032(3) 0.003(2) 0.013(2) 0.004(2)
C9 0.036(3) 0.022(3) 0.046(3) 0.011(2) 0.026(3) 0.011(3)
C10 0.036(3) 0.046(4) 0.055(4) 0.006(3) 0.018(3) 0.001(3)
C11 0.042(3) 0.043(4) 0.069(5) 0.005(3) 0.012(3) 0.009(3)
C12 0.044(4) 0.063(4) 0.081(5) 0.021(3) 0.038(4) 0.007(4)
C13 0.051(4) 0.080(5) 0.074(5) 0.011(3) 0.039(4) -0.015(4)
C14 0.058(5) 0.126(7) 0.083(6) 0.018(5) 0.041(4) -0.013(5)
C15 0.078(6) 0.092(6) 0.088(7) 0.023(5) 0.047(5) 0.009(5)
C16 0.040(3) 0.043(4) 0.061(4) 0.006(3) 0.008(3) 0.009(3)
C17 0.052(4) 0.057(5) 0.094(6) 0.013(4) -0.006(4) 0.017(4)
C18 0.027(4) 0.074(5) 0.121(7) 0.008(3) 0.008(4) -0.026(5)
C19 0.029(3) 0.051(4) 0.074(5) -0.001(3) 0.012(3) -0.030(4)
C20 0.025(3) 0.034(3) 0.046(4) -0.006(2) 0.015(3) -0.016(3)
C21 0.037(3) 0.035(3) 0.045(4) -0.019(2) 0.026(3) -0.019(3)
C22 0.068(5) 0.061(4) 0.075(5) -0.033(4) 0.053(4) -0.031(4)
C23 0.068(5) 0.103(7) 0.104(7) -0.039(5) 0.068(5) -0.049(5)
C24 0.032(4) 0.094(6) 0.136(8) -0.019(4) 0.050(5) -0.059(6)
C25 0.121(7) 0.080(6) 0.087(6) -0.047(5) 0.086(6) -0.022(5)
C26 0.122(7) 0.058(5) 0.056(5) -0.015(5) 0.053(5) 0.009(4)
C27 0.065(4) 0.041(3) 0.040(4) -0.001(3) 0.027(3) 0.001(3)

loop_
_atom_type_symbol
_atom_type_description
_atom_type_scat_dispersion_real
_atom_type_scat_dispersion_imag
_atom_type_scat_source
C C 0.0033 0.0016 'International Tables Vol C Tables 4.2.6.8 and 6.1.1.4'
H H 0.0000 0.0000 'International Tables Vol C Tables 4.2.6.8 and 6.1.1.4'
Co Co 0.3494 0.9721 'International Tables Vol C Tables 4.2.6.8 and 6.1.1.4'
N N 0.0061 0.0033 'International Tables Vol C Tables 4.2.6.8 and 6.1.1.4'
O O 0.0106 0.0060 'International Tables Vol C Tables 4.2.6.8 and 6.1.1.4'

loop_
_geom_angle_atom_site_label_1
_geom_angle_atom_site_label_2
_geom_angle_atom_site_label_3
_geom_angle_site_symmetry_1
_geom_angle_site_symmetry_3
_geom_angle
_geom_angle_publ_flag
O2 Co1 O4 3_657 2_646 91.40(13) y
O2 Co1 N2 3_657 . 168.36(14) y
O4 Co1 N2 2_646 . 90.62(14) y
O2 Co1 O1 3_657 . 95.35(13) y
O4 Co1 O1 2_646 . 171.66(13) y
N2 Co1 O1 . . 83.75(14) y
O2 Co1 N1 3_657 . 90.28(14) y
O4 Co1 N1 2_646 . 90.34(14) y
N2 Co1 N1 . . 78.24(16) y
O1 Co1 N1 . . 94.51(14) y
O2 Co1 O8 3_657 . 92.61(12) y
O4 Co1 O8 2_646 . 87.30(12) y
N2 Co1 O8 . . 98.94(14) y
O1 Co1 O8 . . 87.51(12) y
N1 Co1 O8 . . 176.31(15) y
C1 O1 Co1 . . 123.9(3) ?
C1 O2 Co1 . 3_657 136.5(3) ?
C8 O4 Co1 . 2_656 129.7(3) ?
C15 O5 H5A . . 109.5 ?
C9 O7 C4 . . 118.9(4) ?
Co1 O8 H8A . . 95.1 ?
Co1 O8 H8B . . 109.7 ?
H8A O8 H8B . . 114.1 ?
C16 N1 C20 . . 118.2(5) ?
C16 N1 Co1 . . 128.3(4) ?
C20 N1 Co1 . . 113.4(3) ?
C27 N2 C21 . . 118.2(5) ?
C27 N2 Co1 . . 127.9(4) ?
C21 N2 Co1 . . 113.8(3) ?
O1 C1 O2 . . 125.6(4) ?
O1 C1 C2 . . 118.7(4) ?
O2 C1 C2 . . 115.5(4) ?
C3 C2 C5 . . 119.3(4) ?
C3 C2 C1 . . 119.6(4) ?
C5 C2 C1 . . 121.0(4) ?
C4 C3 C2 . . 119.8(4) ?
C4 C3 H3 . . 120.1 ?
C2 C3 H3 . . 120.1 ?
C3 C4 C7 . . 121.6(4) ?
C3 C4 O7 . . 119.4(4) ?
C7 C4 O7 . . 118.7(4) ?
C6 C5 C2 . . 120.2(4) ?
C6 C5 H5 . . 119.9 ?
C2 C5 H5 . . 119.9 ?
C5 C6 C7 . . 120.7(4) ?
C5 C6 H6 . . 119.7 ?
C7 C6 H6 . . 119.7 ?
C4 C7 C6 . . 118.3(4) ?
C4 C7 C8 . . 121.3(4) ?
C6 C7 C8 . . 120.3(4) ?
O3 C8 O4 . . 125.2(4) ?
O3 C8 C7 . . 119.3(4) ?
O4 C8 C7 . . 115.5(4) ?
C10 C9 C13 . . 121.3(5) ?
C10 C9 O7 . . 123.5(5) ?
C13 C9 O7 . . 115.2(5) ?
C9 C10 C11 . . 117.3(5) ?
C9 C10 H10 . . 121.4 ?
C11 C10 H10 . . 121.4 ?
C12 C11 C10 . . 120.8(6) ?
C12 C11 H11 . . 119.6 ?
C10 C11 H11 . . 119.6 ?
C14 C12 C11 . . 120.5(6) ?
C14 C12 C15 . . 118.0(7) ?
C11 C12 C15 . . 121.4(7) ?
C14 C13 C9 . . 120.3(7) ?
C14 C13 H13 . . 119.9 ?
C9 C13 H13 . . 119.9 ?
C12 C14 C13 . . 119.9(7) ?
C12 C14 H14 . . 120.1 ?
C13 C14 H14 . . 120.1 ?
O6 C15 O5 . . 125.0(8) ?
O6 C15 C12 . . 121.5(9) ?
O5 C15 C12 . . 113.4(7) ?
N1 C16 C17 . . 123.2(6) ?
N1 C16 H16 . . 118.4 ?
C17 C16 H16 . . 118.4 ?
C18 C17 C16 . . 118.3(7) ?
C18 C17 H17 . . 120.9 ?
C16 C17 H17 . . 120.9 ?
C17 C18 C19 . . 120.5(6) ?
C17 C18 H18 . . 119.7 ?
C19 C18 H18 . . 119.7 ?
C20 C19 C18 . . 116.7(6) ?
C20 C19 C24 . . 119.0(7) ?
C18 C19 C24 . . 124.3(6) ?
N1 C20 C19 . . 123.0(6) ?
N1 C20 C21 . . 116.9(4) ?
C19 C20 C21 . . 120.0(5) ?
N2 C21 C22 . . 122.6(6) ?
N2 C21 C20 . . 117.6(4) ?
C22 C21 C20 . . 119.8(5) ?
C21 C22 C25 . . 116.9(6) ?
C21 C22 C23 . . 119.2(7) ?
C25 C22 C23 . . 123.9(7) ?
C24 C23 C22 . . 121.4(7) ?
C24 C23 H23 . . 119.3 ?
C22 C23 H23 . . 119.3 ?
C23 C24 C19 . . 120.5(6) ?
C23 C24 H24 . . 119.7 ?
C19 C24 H24 . . 119.7 ?
C26 C25 C22 . . 119.9(6) ?
C26 C25 H25 . . 120.1 ?
C22 C25 H25 . . 120.1 ?
C25 C26 C27 . . 119.6(7) ?
C25 C26 H26 . . 120.2 ?
C27 C26 H26 . . 120.2 ?
N2 C27 C26 . . 122.8(6) ?
N2 C27 H27 . . 118.6 ?
C26 C27 H27 . . 118.6 ?

loop_
_geom_bond_atom_site_label_1
_geom_bond_atom_site_label_2
_geom_bond_site_symmetry_2
_geom_bond_distance
_geom_bond_publ_flag
Co1 O2 3_657 2.052(3) y
Co1 O4 2_646 2.072(3) y
Co1 N2 . 2.106(4) y
Co1 O1 . 2.117(3) y
Co1 N1 . 2.126(4) y
Co1 O8 . 2.163(3) y
O1 C1 . 1.254(5) ?
O2 C1 . 1.263(5) ?
O2 Co1 3_657 2.052(3) ?
O3 C8 . 1.245(5) ?
O4 C8 . 1.263(5) ?
O4 Co1 2_656 2.072(3) ?
O5 C15 . 1.272(9) ?
O5 H5A . 0.8200 ?
O6 C15 . 1.194(9) ?
O7 C9 . 1.380(5) ?
O7 C4 . 1.386(5) ?
O8 H8A . 0.8200 ?
O8 H8B . 0.8199 ?
N1 C16 . 1.320(7) ?
N1 C20 . 1.363(6) ?
N2 C27 . 1.314(7) ?
N2 C21 . 1.362(6) ?
C1 C2 . 1.504(6) ?
C2 C3 . 1.383(6) ?
C2 C5 . 1.392(6) ?
C3 C4 . 1.377(6) ?
C3 H3 . 0.9300 ?
C4 C7 . 1.382(6) ?
C5 C6 . 1.379(6) ?
C5 H5 . 0.9300 ?
C6 C7 . 1.388(6) ?
C6 H6 . 0.9300 ?
C7 C8 . 1.502(6) ?
C9 C10 . 1.368(7) ?
C9 C13 . 1.373(7) ?
C10 C11 . 1.406(7) ?
C10 H10 . 0.9300 ?
C11 C12 . 1.371(9) ?
C11 H11 . 0.9300 ?
C12 C14 . 1.347(9) ?
C12 C15 . 1.524(9) ?
C13 C14 . 1.372(8) ?
C13 H13 . 0.9300 ?
C14 H14 . 0.9300 ?
C16 C17 . 1.395(8) ?
C16 H16 . 0.9300 ?
C17 C18 . 1.367(10) ?
C17 H17 . 0.9300 ?
C18 C19 . 1.410(10) ?
C18 H18 . 0.9300 ?
C19 C20 . 1.388(7) ?
C19 C24 . 1.440(10) ?
C20 C21 . 1.423(8) ?
C21 C22 . 1.394(8) ?
C22 C25 . 1.398(10) ?
C22 C23 . 1.420(10) ?
C23 C24 . 1.340(11) ?
C23 H23 . 0.9300 ?
C24 H24 . 0.9300 ?
C25 C26 . 1.356(10) ?
C25 H25 . 0.9300 ?
C26 C27 . 1.382(8) ?
C26 H26 . 0.9300 ?
C27 H27 . 0.9300 ?

loop_
_geom_hbond_atom_site_label_D
_geom_hbond_atom_site_label_H
_geom_hbond_atom_site_label_A
_geom_hbond_site_symmetry_A
_geom_hbond_distance_DH
_geom_hbond_distance_HA
_geom_hbond_distance_DA
_geom_hbond_angle_DHA
C16 H16 O2 3_657 0.93 2.60 3.128(6) 116.7
O8 H8B O3 2_646 0.82 1.96 2.686(4) 147.0
O8 H8A O2 . 0.82 2.02 2.792(4) 155.5
O5 H5A O3 1_455 0.82 1.88 2.656(5) 158.4

loop_
_geom_torsion_atom_site_label_1
_geom_torsion_atom_site_label_2
_geom_torsion_atom_site_label_3
_geom_torsion_atom_site_label_4
_geom_torsion_site_symmetry_1
_geom_torsion_site_symmetry_2
_geom_torsion_site_symmetry_3
_geom_torsion_site_symmetry_4
_geom_torsion
_geom_torsion_publ_flag
Co1 O1 C1 O2 . . . . 41.4(6) ?
Co1 O1 C1 C2 . . . . -134.4(3) ?
Co1 O2 C1 O1 3_657 . . . 59.4(7) ?
Co1 O2 C1 C2 3_657 . . . -124.8(4) ?
O1 C1 C2 C3 . . . . -159.0(4) ?
O2 C1 C2 C3 . . . . 24.8(6) ?
O1 C1 C2 C5 . . . . 24.0(6) ?
O2 C1 C2 C5 . . . . -152.2(4) ?
C5 C2 C3 C4 . . . . 0.8(7) ?
C1 C2 C3 C4 . . . . -176.2(4) ?
C2 C3 C4 C7 . . . . 2.7(7) ?
C2 C3 C4 O7 . . . . -171.1(4) ?
C9 O7 C4 C3 . . . . -60.3(6) ?
C9 O7 C4 C7 . . . . 125.8(4) ?
C3 C2 C5 C6 . . . . -2.5(7) ?
C1 C2 C5 C6 . . . . 174.5(4) ?
C2 C5 C6 C7 . . . . 0.7(7) ?
C3 C4 C7 C6 . . . . -4.4(7) ?
O7 C4 C7 C6 . . . . 169.4(4) ?
C3 C4 C7 C8 . . . . 172.2(4) ?
O7 C4 C7 C8 . . . . -14.0(6) ?
C5 C6 C7 C4 . . . . 2.7(7) ?
C5 C6 C7 C8 . . . . -174.0(4) ?
Co1 O4 C8 O3 2_656 . . . 7.2(7) ?
Co1 O4 C8 C7 2_656 . . . -170.7(3) ?
C4 C7 C8 O3 . . . . 138.5(5) ?
C6 C7 C8 O3 . . . . -45.0(7) ?
C4 C7 C8 O4 . . . . -43.4(6) ?
C6 C7 C8 O4 . . . . 133.1(5) ?
C4 O7 C9 C10 . . . . -34.0(7) ?
C4 O7 C9 C13 . . . . 148.9(5) ?
C13 C9 C10 C11 . . . . 0.0(8) ?
O7 C9 C10 C11 . . . . -176.9(5) ?
C9 C10 C11 C12 . . . . 0.5(9) ?
C10 C11 C12 C14 . . . . -0.7(10) ?
C10 C11 C12 C15 . . . . 177.7(6) ?
C10 C9 C13 C14 . . . . -0.3(10) ?
O7 C9 C13 C14 . . . . 176.9(6) ?
C11 C12 C14 C13 . . . . 0.4(12) ?
C15 C12 C14 C13 . . . . -178.0(7) ?
C9 C13 C14 C12 . . . . 0.1(12) ?
C14 C12 C15 O6 . . . . 3.9(12) ?
C11 C12 C15 O6 . . . . -174.5(8) ?
C14 C12 C15 O5 . . . . -179.8(7) ?
C11 C12 C15 O5 . . . . 1.8(10) ?
C20 N1 C16 C17 . . . . 1.1(8) ?
Co1 N1 C16 C17 . . . . 179.3(5) ?
N1 C16 C17 C18 . . . . -0.8(10) ?
C16 C17 C18 C19 . . . . 0.8(11) ?
C17 C18 C19 C20 . . . . -1.1(10) ?
C17 C18 C19 C24 . . . . 177.5(6) ?
C16 N1 C20 C19 . . . . -1.5(7) ?
Co1 N1 C20 C19 . . . . -179.9(4) ?
C16 N1 C20 C21 . . . . 178.0(5) ?
Co1 N1 C20 C21 . . . . -0.4(5) ?
C18 C19 C20 N1 . . . . 1.5(8) ?
C24 C19 C20 N1 . . . . -177.3(5) ?
C18 C19 C20 C21 . . . . -178.0(5) ?
C24 C19 C20 C21 . . . . 3.2(8) ?
C27 N2 C21 C22 . . . . -1.5(7) ?
Co1 N2 C21 C22 . . . . -176.5(4) ?
C27 N2 C21 C20 . . . . 177.7(4) ?
Co1 N2 C21 C20 . . . . 2.7(6) ?
N1 C20 C21 N2 . . . . -1.5(7) ?
C19 C20 C21 N2 . . . . 178.0(4) ?
N1 C20 C21 C22 . . . . 177.7(5) ?
C19 C20 C21 C22 . . . . -2.8(8) ?
N2 C21 C22 C25 . . . . 0.8(8) ?
C20 C21 C22 C25 . . . . -178.4(5) ?
N2 C21 C22 C23 . . . . -179.6(5) ?
C20 C21 C22 C23 . . . . 1.2(8) ?
C21 C22 C23 C24 . . . . -0.1(11) ?
C25 C22 C23 C24 . . . . 179.4(7) ?
C22 C23 C24 C19 . . . . 0.6(12) ?
C20 C19 C24 C23 . . . . -2.2(10) ?
C18 C19 C24 C23 . . . . 179.2(7) ?
C21 C22 C25 C26 . . . . 0.3(10) ?
C23 C22 C25 C26 . . . . -179.2(7) ?
C22 C25 C26 C27 . . . . -0.8(11) ?
C21 N2 C27 C26 . . . . 0.9(8) ?
Co1 N2 C27 C26 . . . . 175.2(4) ?
C25 C26 C27 N2 . . . . 0.2(10) ?

_cod_database_fobs_code 2022485
